data_4108082
loop_
_publ_author_name
'Prakash B. Palde'
'Peter C. Gareiss'
'Benjamin L. Miller'

_publ_section_title
;
 Selective Recognition of Alkyl Pyranosides in Protic and Aprotic Solvents
;
_journal_name_full 'Journal of the American Chemical Society'
_journal_page_first 9566
_journal_page_last 9573
_journal_paper_doi 10.1021/ja802229f
_journal_volume 130
_journal_year 2008
_chemical_formula_moiety 'C24 H18 N6, 0.50(C7 H8)'
_chemical_formula_sum 'C27.5 H22 N6'
_chemical_formula_weight 436.51
_chemical_name_common milpp01
_chemical_name_systematic
;
 ?
;
_space_group_IT_number 2
_symmetry_cell_setting triclinic
_symmetry_space_group_name_Hall '-P 1'
_symmetry_space_group_name_H-M 'P -1'
_atom_sites_solution_hydrogens geom
_atom_sites_solution_primary direct
_atom_sites_solution_secondary difmap
_audit_creation_method SHELXL-97
_cell_angle_alpha 76.461(2)
_cell_angle_beta 81.464(4)
_cell_angle_gamma 76.789(2)
_cell_formula_units_Z 2
_cell_length_a 5.6367(9)
_cell_length_b 12.1719(19)
_cell_length_c 17.353(4)
_cell_measurement_reflns_used 3496
_cell_measurement_temperature 100.0(1)
_cell_measurement_theta_max 30.06
_cell_measurement_theta_min 2.33
_cell_volume 1121.2(4)
_computing_cell_refinement 'SAINT, Bruker'
_computing_data_collection 'APEX2, Bruker'
_computing_data_reduction 'SAINT, Bruker'
_computing_molecular_graphics 'SHELXTL, Bruker'
_computing_publication_material 'Bruker SHELXTL'
_computing_structure_refinement 'SHELXL-97 (Sheldrick, 1997)'
_computing_structure_solution 'SIR97, CNR-IC'
_diffrn_ambient_temperature 100.0(1)
_diffrn_measured_fraction_theta_full 0.992
_diffrn_measured_fraction_theta_max 0.992
_diffrn_measurement_device_type 'Bruker SMART APEX II CCD Platform'
_diffrn_measurement_method 'area detector, \w scans per \f'
_diffrn_radiation_monochromator graphite
_diffrn_radiation_source 'fine-focus sealed tube'
_diffrn_radiation_type MoK\a
_diffrn_radiation_wavelength 0.71073
_diffrn_reflns_av_R_equivalents 0.0370
_diffrn_reflns_av_sigmaI/netI 0.0622
_diffrn_reflns_limit_h_max 7
_diffrn_reflns_limit_h_min -7
_diffrn_reflns_limit_k_max 16
_diffrn_reflns_limit_k_min -16
_diffrn_reflns_limit_l_max 24
_diffrn_reflns_limit_l_min -24
_diffrn_reflns_number 13493
_diffrn_reflns_theta_full 29.57
_diffrn_reflns_theta_max 29.57
_diffrn_reflns_theta_min 1.21
_exptl_absorpt_coefficient_mu 0.080
_exptl_absorpt_correction_T_max 0.9905
_exptl_absorpt_correction_T_min 0.9873
_exptl_absorpt_correction_type multi-scan
_exptl_absorpt_process_details 'SADABS, R. Blessing, 1995'
_exptl_crystal_colour colorless
_exptl_crystal_density_diffrn 1.293
_exptl_crystal_description block
_exptl_crystal_F_000 458
_exptl_crystal_size_max 0.16
_exptl_crystal_size_mid 0.16
_exptl_crystal_size_min 0.12
_refine_diff_density_max 0.323
_refine_diff_density_min -0.225
_refine_diff_density_rms 0.048
_refine_ls_extinction_method none
_refine_ls_goodness_of_fit_ref 1.026
_refine_ls_hydrogen_treatment mixed
_refine_ls_matrix_type full
_refine_ls_number_parameters 380
_refine_ls_number_reflns 6235
_refine_ls_number_restraints 0
_refine_ls_restrained_S_all 1.026
_refine_ls_R_factor_all 0.0903
_refine_ls_R_factor_gt 0.0485
_refine_ls_shift/su_max 0.000
_refine_ls_shift/su_mean 0.000
_refine_ls_structure_factor_coef Fsqd
_refine_ls_weighting_details 'calc w=1/[\s^2^(Fo^2^)+(0.0586P)^2^+0.0223P] where P=(Fo^2^+2Fc^2^)/3'
_refine_ls_weighting_scheme calc
_refine_ls_wR_factor_gt 0.1081
_refine_ls_wR_factor_ref 0.1245
_reflns_number_gt 4011
_reflns_number_total 6235
_reflns_threshold_expression >2sigma(I)
_cod_data_source_file ja802229f-file001.cif
_cod_data_source_block milpp01
_cod_original_formula_sum 'C27.50 H22 N6'
_cod_database_code 4108082

loop_
_symmetry_equiv_pos_as_xyz
'x, y, z'
'-x, -y, -z'

loop_
_atom_site_label
_atom_site_type_symbol
_atom_site_fract_x
_atom_site_fract_y
_atom_site_fract_z
_atom_site_U_iso_or_equiv
_atom_site_adp_type
_atom_site_occupancy
_atom_site_symmetry_multiplicity
_atom_site_calc_flag
_atom_site_refinement_flags
_atom_site_disorder_assembly
_atom_site_disorder_group
N1 N 0.4702(2) 0.37071(11) 0.45247(7) 0.0231(3) Uani 1 1 d . . .
N2 N -0.1070(3) 0.18815(14) 0.70034(8) 0.0378(4) Uani 1 1 d . . .
N3 N -0.2241(2) 0.64193(11) 0.21517(7) 0.0198(3) Uani 1 1 d . . .
N4 N 0.2997(2) 0.91228(11) 0.00214(8) 0.0282(3) Uani 1 1 d . . .
N5 N 0.7781(2) 0.13851(11) 0.20281(7) 0.0241(3) Uani 1 1 d . . .
N6 N 1.2984(2) 0.38853(12) -0.02745(8) 0.0285(3) Uani 1 1 d . . .
C1 C 0.2472(3) 0.33730(13) 0.35356(8) 0.0193(3) Uani 1 1 d . . .
H1 H 0.125(3) 0.2945(13) 0.3537(8) 0.019(4) Uiso 1 1 d . . .
C2 C 0.1479(3) 0.46380(13) 0.31555(8) 0.0197(3) Uani 1 1 d . . .
H2A H 0.261(3) 0.5117(14) 0.3209(9) 0.025(4) Uiso 1 1 d . . .
H2B H -0.007(3) 0.4919(14) 0.3444(9) 0.026(4) Uiso 1 1 d . . .
C3 C 0.1170(3) 0.47811(12) 0.22710(8) 0.0186(3) Uani 1 1 d . . .
H3 H -0.005(3) 0.4328(13) 0.2224(9) 0.021(4) Uiso 1 1 d . . .
C4 C 0.3602(3) 0.43068(13) 0.18295(8) 0.0185(3) Uani 1 1 d . . .
H4A H 0.339(3) 0.4399(12) 0.1275(9) 0.014(4) Uiso 1 1 d . . .
H4B H 0.486(3) 0.4747(13) 0.1883(8) 0.020(4) Uiso 1 1 d . . .
C5 C 0.4559(3) 0.30376(12) 0.21839(8) 0.0187(3) Uani 1 1 d . . .
H5 H 0.330(3) 0.2577(13) 0.2158(8) 0.019(4) Uiso 1 1 d . . .
C6 C 0.4851(3) 0.28935(14) 0.30698(8) 0.0205(3) Uani 1 1 d . . .
H6A H 0.546(3) 0.2060(15) 0.3301(9) 0.027(4) Uiso 1 1 d . . .
H6B H 0.613(3) 0.3293(14) 0.3130(9) 0.027(4) Uiso 1 1 d . . .
C7 C 0.2864(3) 0.32595(12) 0.43971(8) 0.0192(3) Uani 1 1 d . . .
C8 C 0.1360(3) 0.27413(13) 0.50186(8) 0.0212(3) Uani 1 1 d . . .
H8 H 0.011(3) 0.2386(12) 0.4899(8) 0.014(4) Uiso 1 1 d . . .
C9 C 0.1762(3) 0.27147(13) 0.57969(8) 0.0235(3) Uani 1 1 d . . .
C10 C 0.3648(3) 0.31766(14) 0.59330(9) 0.0254(3) Uani 1 1 d . . .
H10 H 0.388(3) 0.3207(14) 0.6460(10) 0.030(4) Uiso 1 1 d . . .
C11 C 0.5071(3) 0.36454(13) 0.52783(9) 0.0240(3) Uani 1 1 d . . .
H11 H 0.648(3) 0.3999(13) 0.5353(8) 0.020(4) Uiso 1 1 d . . .
C12 C 0.0187(3) 0.22335(14) 0.64641(9) 0.0289(4) Uani 1 1 d . . .
C13 C 0.0116(3) 0.60216(12) 0.19095(8) 0.0177(3) Uani 1 1 d . . .
C14 C 0.1491(3) 0.67193(12) 0.13595(8) 0.0183(3) Uani 1 1 d . . .
H14 H 0.321(3) 0.6436(14) 0.1195(9) 0.025(4) Uiso 1 1 d . . .
C15 C 0.0392(3) 0.78520(12) 0.10545(8) 0.0189(3) Uani 1 1 d . . .
C16 C -0.2039(3) 0.82723(14) 0.12972(8) 0.0214(3) Uani 1 1 d . . .
H16 H -0.281(3) 0.9015(14) 0.1113(9) 0.019(4) Uiso 1 1 d . . .
C17 C -0.3254(3) 0.75175(13) 0.18481(8) 0.0208(3) Uani 1 1 d . . .
H17 H -0.500(3) 0.7750(14) 0.2060(9) 0.025(4) Uiso 1 1 d . . .
C18 C 0.1824(3) 0.85731(12) 0.04786(8) 0.0209(3) Uani 1 1 d . . .
C19 C 0.6951(3) 0.25189(12) 0.17601(8) 0.0194(3) Uani 1 1 d . . .
C20 C 0.8258(3) 0.31743(13) 0.11486(8) 0.0194(3) Uani 1 1 d . . .
H20 H 0.766(3) 0.3940(14) 0.0967(9) 0.017(4) Uiso 1 1 d . . .
C21 C 1.0489(3) 0.26337(13) 0.08172(8) 0.0202(3) Uani 1 1 d . . .
C22 C 1.1365(3) 0.14659(13) 0.10860(9) 0.0235(3) Uani 1 1 d . . .
H22 H 1.286(3) 0.1068(14) 0.0868(9) 0.027(4) Uiso 1 1 d . . .
C23 C 0.9925(3) 0.08861(14) 0.16903(9) 0.0256(3) Uani 1 1 d . . .
H23 H 1.046(3) 0.0066(14) 0.1896(9) 0.020(4) Uiso 1 1 d . . .
C25 C 0.6249(6) 0.0165(3) 0.6402(2) 0.0305(7) Uani 0.50 1 d P A -1
H25A H 0.4606 0.0238 0.6249 0.046 Uiso 0.50 1 calc PR A -1
H25B H 0.6301 0.0836 0.6615 0.046 Uiso 0.50 1 calc PR A -1
H25C H 0.6638 -0.0539 0.6811 0.046 Uiso 0.50 1 calc PR A -1
C26 C 0.8192(3) 0.00998(14) 0.56453(11) 0.0328(4) Uani 1 1 d . . .
H26A H 0.6966 0.0167 0.6080 0.039 Uiso 0.50 1 calc PR A -5
C27 C 0.7640(3) 0.05546(14) 0.48679(11) 0.0344(4) Uani 1 1 d . A .
H27A H 0.6013 0.0941 0.4770 0.041 Uiso 1 1 calc R . .
C28 C 0.9420(3) 0.04552(15) 0.42290(11) 0.0347(4) Uani 1 1 d . . .
H28A H 0.8996 0.0771 0.3701 0.042 Uiso 1 1 calc R A .
C24 C 1.1898(3) 0.33180(13) 0.02022(8) 0.0216(3) Uani 1 1 d . . .

loop_
_atom_site_aniso_label
_atom_site_aniso_U_11
_atom_site_aniso_U_22
_atom_site_aniso_U_33
_atom_site_aniso_U_23
_atom_site_aniso_U_13
_atom_site_aniso_U_12
N1 0.0272(7) 0.0220(7) 0.0186(6) -0.0028(5) -0.0029(5) -0.0029(5)
N2 0.0365(9) 0.0476(10) 0.0214(7) -0.0006(7) 0.0050(6) -0.0040(7)
N3 0.0191(6) 0.0230(7) 0.0146(6) -0.0017(5) -0.0011(5) -0.0013(5)
N4 0.0251(7) 0.0222(7) 0.0318(7) 0.0010(6) -0.0015(6) -0.0012(6)
N5 0.0296(7) 0.0175(7) 0.0203(6) -0.0023(5) 0.0022(5) 0.0006(5)
N6 0.0286(7) 0.0290(8) 0.0259(7) -0.0076(6) 0.0044(6) -0.0047(6)
C1 0.0215(8) 0.0202(8) 0.0141(7) -0.0018(6) -0.0003(5) -0.0027(6)
C2 0.0206(8) 0.0211(8) 0.0143(7) -0.0033(6) 0.0009(6) -0.0002(6)
C3 0.0191(7) 0.0197(8) 0.0152(7) -0.0019(6) -0.0008(5) -0.0025(6)
C4 0.0204(7) 0.0194(8) 0.0128(6) -0.0011(5) -0.0007(5) -0.0009(6)
C5 0.0212(8) 0.0178(7) 0.0155(7) -0.0029(5) 0.0000(5) -0.0024(6)
C6 0.0231(8) 0.0190(8) 0.0153(7) -0.0013(6) -0.0005(6) 0.0011(6)
C7 0.0214(7) 0.0155(7) 0.0165(7) -0.0021(5) -0.0007(5) 0.0028(6)
C8 0.0212(8) 0.0209(8) 0.0176(7) -0.0019(6) 0.0002(6) 0.0000(6)
C9 0.0227(8) 0.0240(8) 0.0168(7) -0.0011(6) 0.0024(6) 0.0037(6)
C10 0.0279(8) 0.0277(9) 0.0169(7) -0.0057(6) -0.0026(6) 0.0037(7)
C11 0.0260(8) 0.0221(8) 0.0227(7) -0.0044(6) -0.0055(6) -0.0010(6)
C12 0.0284(9) 0.0331(9) 0.0199(8) -0.0018(7) -0.0020(6) 0.0005(7)
C13 0.0187(7) 0.0213(7) 0.0124(6) -0.0036(5) -0.0025(5) -0.0020(6)
C14 0.0166(7) 0.0205(8) 0.0155(6) -0.0030(6) -0.0009(5) -0.0004(6)
C15 0.0197(7) 0.0210(8) 0.0151(6) -0.0024(6) -0.0016(5) -0.0039(6)
C16 0.0213(8) 0.0207(8) 0.0188(7) -0.0025(6) -0.0038(6) 0.0018(6)
C17 0.0184(8) 0.0256(8) 0.0161(7) -0.0046(6) -0.0005(5) -0.0005(6)
C18 0.0191(7) 0.0171(7) 0.0228(7) -0.0011(6) -0.0034(6) 0.0016(6)
C19 0.0243(8) 0.0195(7) 0.0135(6) -0.0048(6) -0.0011(5) -0.0016(6)
C20 0.0251(8) 0.0165(8) 0.0153(7) -0.0032(6) -0.0022(6) -0.0017(6)
C21 0.0242(8) 0.0231(8) 0.0134(6) -0.0051(6) -0.0004(5) -0.0051(6)
C22 0.0237(8) 0.0228(8) 0.0217(7) -0.0066(6) -0.0004(6) 0.0009(6)
C23 0.0315(9) 0.0179(8) 0.0223(8) -0.0028(6) 0.0018(6) 0.0009(7)
C25 0.0260(17) 0.0259(18) 0.0374(18) -0.0061(14) -0.0007(14) -0.0028(14)
C26 0.0298(9) 0.0220(9) 0.0467(10) -0.0065(7) -0.0042(8) -0.0059(7)
C27 0.0245(9) 0.0258(9) 0.0505(11) -0.0041(8) -0.0091(8) -0.0006(7)
C28 0.0329(10) 0.0266(9) 0.0430(10) -0.0020(8) -0.0092(8) -0.0044(7)
C24 0.0220(8) 0.0215(8) 0.0209(7) -0.0081(6) -0.0002(6) -0.0008(6)

loop_
_atom_type_symbol
_atom_type_description
_atom_type_scat_dispersion_real
_atom_type_scat_dispersion_imag
_atom_type_scat_source
C C 0.0033 0.0016 'International Tables Vol C Tables 4.2.6.8 and 6.1.1.4'
H H 0.0000 0.0000 'International Tables Vol C Tables 4.2.6.8 and 6.1.1.4'
N N 0.0061 0.0033 'International Tables Vol C Tables 4.2.6.8 and 6.1.1.4'

loop_
_geom_angle_atom_site_label_1
_geom_angle_atom_site_label_2
_geom_angle_atom_site_label_3
_geom_angle
_geom_angle_site_symmetry_1
C11 N1 C7 118.03(13) .
C17 N3 C13 118.26(12) .
C23 N5 C19 118.20(13) .
C7 C1 C6 110.51(12) .
C7 C1 C2 110.46(12) .
C6 C1 C2 110.85(12) .
C7 C1 H1 106.8(9) .
C6 C1 H1 110.5(9) .
C2 C1 H1 107.7(9) .
C3 C2 C1 111.36(12) .
C3 C2 H2A 109.5(9) .
C1 C2 H2A 109.4(9) .
C3 C2 H2B 110.5(9) .
C1 C2 H2B 109.8(9) .
H2A C2 H2B 106.2(13) .
C13 C3 C4 112.95(11) .
C13 C3 C2 110.94(11) .
C4 C3 C2 109.89(12) .
C13 C3 H3 105.9(9) .
C4 C3 H3 108.0(9) .
C2 C3 H3 109.0(8) .
C5 C4 C3 111.73(11) .
C5 C4 H4A 109.8(9) .
C3 C4 H4A 109.4(9) .
C5 C4 H4B 107.2(9) .
C3 C4 H4B 108.8(9) .
H4A C4 H4B 109.9(11) .
C19 C5 C4 113.90(11) .
C19 C5 C6 109.70(12) .
C4 C5 C6 109.51(12) .
C19 C5 H5 107.8(8) .
C4 C5 H5 109.1(9) .
C6 C5 H5 106.6(8) .
C1 C6 C5 112.19(12) .
C1 C6 H6A 111.1(9) .
C5 C6 H6A 109.2(9) .
C1 C6 H6B 108.6(9) .
C5 C6 H6B 110.1(9) .
H6A C6 H6B 105.4(13) .
N1 C7 C8 122.20(13) .
N1 C7 C1 116.31(12) .
C8 C7 C1 121.47(13) .
C7 C8 C9 118.25(14) .
C7 C8 H8 119.3(8) .
C9 C8 H8 122.4(8) .
C10 C9 C8 119.86(13) .
C10 C9 C12 119.53(13) .
C8 C9 C12 120.59(14) .
C11 C10 C9 117.46(14) .
C11 C10 H10 121.7(10) .
C9 C10 H10 120.8(10) .
N1 C11 C10 124.16(15) .
N1 C11 H11 115.9(8) .
C10 C11 H11 119.9(8) .
N2 C12 C9 177.87(18) .
N3 C13 C14 121.57(13) .
N3 C13 C3 116.15(12) .
C14 C13 C3 122.29(13) .
C15 C14 C13 118.90(13) .
C15 C14 H14 119.7(9) .
C13 C14 H14 121.4(9) .
C16 C15 C14 120.14(13) .
C16 C15 C18 121.11(13) .
C14 C15 C18 118.75(13) .
C17 C16 C15 116.84(14) .
C17 C16 H16 120.8(9) .
C15 C16 H16 122.4(9) .
N3 C17 C16 124.29(14) .
N3 C17 H17 113.6(9) .
C16 C17 H17 122.1(9) .
N4 C18 C15 178.48(16) .
N5 C19 C20 121.85(13) .
N5 C19 C5 115.56(12) .
C20 C19 C5 122.56(13) .
C21 C20 C19 118.53(14) .
C21 C20 H20 120.5(9) .
C19 C20 H20 121.0(9) .
C22 C21 C20 120.27(13) .
C22 C21 C24 120.90(13) .
C20 C21 C24 118.82(13) .
C21 C22 C23 116.96(14) .
C21 C22 H22 122.5(10) .
C23 C22 H22 120.5(10) .
N5 C23 C22 124.19(15) .
N5 C23 H23 115.9(9) .
C22 C23 H23 119.9(9) .
C26 C25 H25A 109.5 .
C26 C25 H25B 109.5 .
C26 C25 H25C 109.5 .
C28 C26 C27 118.21(17) 2_756
C28 C26 C25 117.81(19) 2_756
C27 C26 C25 123.98(19) .
C28 C26 H26A 120.9 2_756
C27 C26 H26A 120.9 .
C26 C27 C28 121.21(16) .
C26 C27 H27A 119.4 .
C28 C27 H27A 119.4 .
C26 C28 C27 120.58(17) 2_756
C26 C28 H28A 119.7 2_756
C27 C28 H28A 119.7 .
N6 C24 C21 178.07(16) .

loop_
_geom_bond_atom_site_label_1
_geom_bond_atom_site_label_2
_geom_bond_distance
_geom_bond_site_symmetry_2
N1 C11 1.3366(18) .
N1 C7 1.3425(19) .
N2 C12 1.1469(19) .
N3 C17 1.3421(19) .
N3 C13 1.3461(18) .
N4 C18 1.1456(18) .
N5 C23 1.3393(19) .
N5 C19 1.3448(19) .
N6 C24 1.1451(18) .
C1 C7 1.5134(19) .
C1 C6 1.528(2) .
C1 C2 1.536(2) .
C1 H1 0.953(15) .
C2 C3 1.5353(19) .
C2 H2A 0.984(16) .
C2 H2B 0.972(17) .
C3 C13 1.511(2) .
C3 C4 1.528(2) .
C3 H3 0.995(15) .
C4 C5 1.526(2) .
C4 H4A 0.963(14) .
C4 H4B 1.009(15) .
C5 C19 1.5137(19) .
C5 C6 1.5352(19) .
C5 H5 1.012(15) .
C6 H6A 1.000(17) .
C6 H6B 0.987(16) .
C7 C8 1.391(2) .
C8 C9 1.394(2) .
C8 H8 0.973(14) .
C9 C10 1.383(2) .
C9 C12 1.445(2) .
C10 C11 1.377(2) .
C10 H10 0.953(17) .
C11 H11 1.024(15) .
C13 C14 1.3908(19) .
C14 C15 1.389(2) .
C14 H14 0.973(17) .
C15 C16 1.388(2) .
C15 C18 1.447(2) .
C16 C17 1.382(2) .
C16 H16 0.915(16) .
C17 H17 0.996(16) .
C19 C20 1.395(2) .
C20 C21 1.389(2) .
C20 H20 0.912(16) .
C21 C22 1.385(2) .
C21 C24 1.449(2) .
C22 C23 1.385(2) .
C22 H22 0.943(17) .
C23 H23 0.971(16) .
C25 C26 1.585(4) .
C25 H25A 0.9800 .
C25 H25B 0.9800 .
C25 H25C 0.9800 .
C26 C28 1.385(2) 2_756
C26 C27 1.385(2) .
C26 H26A 0.9500 .
C27 C28 1.389(2) .
C27 H27A 0.9500 .
C28 C26 1.385(2) 2_756
C28 H28A 0.9500 .

loop_
_geom_torsion_atom_site_label_1
_geom_torsion_atom_site_label_2
_geom_torsion_atom_site_label_3
_geom_torsion_atom_site_label_4
_geom_torsion
_geom_torsion_site_symmetry_1
_geom_torsion_site_symmetry_4
C7 C1 C2 C3 177.59(12) . .
C6 C1 C2 C3 54.74(16) . .
C1 C2 C3 C13 178.18(12) . .
C1 C2 C3 C4 -56.19(16) . .
C13 C3 C4 C5 -177.31(12) . .
C2 C3 C4 C5 58.22(15) . .
C3 C4 C5 C19 179.14(12) . .
C3 C4 C5 C6 -57.62(16) . .
C7 C1 C6 C5 -177.64(12) . .
C2 C1 C6 C5 -54.83(16) . .
C19 C5 C6 C1 -178.48(12) . .
C4 C5 C6 C1 55.84(16) . .
C11 N1 C7 C8 0.0(2) . .
C11 N1 C7 C1 178.59(13) . .
C6 C1 C7 N1 53.42(17) . .
C2 C1 C7 N1 -69.62(16) . .
C6 C1 C7 C8 -127.95(15) . .
C2 C1 C7 C8 109.01(16) . .
N1 C7 C8 C9 1.4(2) . .
C1 C7 C8 C9 -177.12(13) . .
C7 C8 C9 C10 -1.2(2) . .
C7 C8 C9 C12 177.23(14) . .
C8 C9 C10 C11 -0.3(2) . .
C12 C9 C10 C11 -178.76(14) . .
C7 N1 C11 C10 -1.7(2) . .
C9 C10 C11 N1 1.8(2) . .
C10 C9 C12 N2 47(5) . .
C8 C9 C12 N2 -132(5) . .
C17 N3 C13 C14 -0.01(19) . .
C17 N3 C13 C3 179.83(12) . .
C4 C3 C13 N3 166.08(12) . .
C2 C3 C13 N3 -70.02(16) . .
C4 C3 C13 C14 -14.08(18) . .
C2 C3 C13 C14 109.82(15) . .
N3 C13 C14 C15 -0.1(2) . .
C3 C13 C14 C15 -179.92(13) . .
C13 C14 C15 C16 -0.1(2) . .
C13 C14 C15 C18 -179.61(12) . .
C14 C15 C16 C17 0.4(2) . .
C18 C15 C16 C17 179.88(13) . .
C13 N3 C17 C16 0.3(2) . .
C15 C16 C17 N3 -0.5(2) . .
C16 C15 C18 N4 -169(100) . .
C14 C15 C18 N4 10(6) . .
C23 N5 C19 C20 -0.1(2) . .
C23 N5 C19 C5 -178.15(13) . .
C4 C5 C19 N5 -176.47(12) . .
C6 C5 C19 N5 60.40(16) . .
C4 C5 C19 C20 5.50(19) . .
C6 C5 C19 C20 -117.62(15) . .
N5 C19 C20 C21 -0.6(2) . .
C5 C19 C20 C21 177.28(13) . .
C19 C20 C21 C22 0.8(2) . .
C19 C20 C21 C24 -177.77(12) . .
C20 C21 C22 C23 -0.2(2) . .
C24 C21 C22 C23 178.32(13) . .
C19 N5 C23 C22 0.7(2) . .
C21 C22 C23 N5 -0.6(2) . .
C28 C26 C27 C28 0.3(3) 2_756 .
C25 C26 C27 C28 -179.1(2) . .
C26 C27 C28 C26 -0.3(3) . 2_756
C22 C21 C24 N6 -149(5) . .
C20 C21 C24 N6 29(5) . .
